data_1559797
loop_
_publ_author_name
'Kleemiss, Florian'
'Dolomanov, Oleg V.'
'Bodensteiner, Michael'
'Peyerimhoff, Norbert'
'Midgley, Laura'
'Bourhis, Luc J.'
'Genoni, Alessandro'
'Malaspina, Lorraine A.'
'Jayatilaka, Dylan'
'Spencer, John L.'
'White, Fraser'
'Grundk\"otter-Stock, Bernhard'
'Steinhauer, Simon'
'Lentz, Dieter'
'Puschmann, Horst'
'Grabowsky, Simon'

_publ_section_title
;
 Accurate crystal structures and chemical properties from NoSpherA2.
;
_journal_issue 5
_journal_name_full 'Chemical science'
_journal_page_first 1675
_journal_page_last 1692
_journal_paper_doi 10.1039/d0sc05526c
_journal_volume 12
_journal_year 2020
_chemical_formula_moiety 'C10 H10 F2 N4'
_chemical_formula_sum 'C10 H10 F2 N4'
_chemical_formula_weight 224.215
_space_group_crystal_system monoclinic
_space_group_IT_number 14
_space_group_name_Hall '-P 2yn'
_space_group_name_H-M_alt 'P 1 21/n 1'
_symmetry_Int_Tables_number 14
_atom_sites_solution_primary dual
_audit_creation_date 2020-03-13
_audit_creation_method
;
Olex2 1.3-dev
(compiled 2020.03.04 svn.rc2590c38 for OlexSys, GUI svn.r6014)
;
_audit_update_record
;
2020-09-28 deposited with the CCDC.	2020-11-09 downloaded from the CCDC.
;
_cell_angle_alpha 90
_cell_angle_beta 90.637(1)
_cell_angle_gamma 90
_cell_formula_units_Z 4
_cell_length_a 6.9196(1)
_cell_length_b 14.5749(2)
_cell_length_c 9.7248(1)
_cell_measurement_reflns_used 6303
_cell_measurement_temperature 120(2)
_cell_measurement_theta_max 30.96
_cell_measurement_theta_min 2.56
_cell_volume 980.71(2)
_computing_molecular_graphics 'Olex2 1.3-dev (Dolomanov et al., 2009)'
_computing_publication_material 'Olex2 1.3-dev (Dolomanov et al., 2009)'
_computing_structure_refinement 'olex2.refine 1.3-dev (Bourhis et al., 2015)'
_computing_structure_solution 'SHELXT 2014/5 (Sheldrick, 2014)'
_diffrn_ambient_temperature 120(2)
_diffrn_measured_fraction_theta_full 1.0000
_diffrn_measured_fraction_theta_max 1.0000
_diffrn_measurement_device_type 'Bruker SMART CCD 6000'
_diffrn_measurement_method \w-scan
_diffrn_radiation_monochromator graphite
_diffrn_radiation_source 'fine-focus sealed tube'
_diffrn_radiation_type 'Mo K\a'
_diffrn_radiation_wavelength 0.71073
_diffrn_reflns_av_R_equivalents 0.0536
_diffrn_reflns_av_unetI/netI 0.0285
_diffrn_reflns_Laue_measured_fraction_full 1.0000
_diffrn_reflns_Laue_measured_fraction_max 1.0000
_diffrn_reflns_limit_h_max 9
_diffrn_reflns_limit_h_min -9
_diffrn_reflns_limit_k_max 20
_diffrn_reflns_limit_k_min -20
_diffrn_reflns_limit_l_max 13
_diffrn_reflns_limit_l_min -13
_diffrn_reflns_number 13911
_diffrn_reflns_point_group_measured_fraction_full 1.0000
_diffrn_reflns_point_group_measured_fraction_max 1.0000
_diffrn_reflns_theta_full 25.2417
_diffrn_reflns_theta_max 30.51
_diffrn_reflns_theta_min 2.52
_exptl_absorpt_coefficient_mu 0.123
_exptl_absorpt_correction_type none
_exptl_crystal_colour 'light yellow'
_exptl_crystal_density_diffrn 1.519
_exptl_crystal_density_method 'not measured'
_exptl_crystal_description prism
_exptl_crystal_F_000 464
_exptl_crystal_size_max 0.36
_exptl_crystal_size_mid 0.18
_exptl_crystal_size_min 0.10
_refine_diff_density_max 0.1588
_refine_diff_density_min -0.2130
_refine_diff_density_rms 0.0591
_refine_ls_d_res_high 0.6999
_refine_ls_d_res_low 8.0891
_refine_ls_goodness_of_fit_ref 1.0794
_refine_ls_hydrogen_treatment mixed
_refine_ls_matrix_type full
_refine_ls_number_constraints 3
_refine_ls_number_parameters 258
_refine_ls_number_reflns 2975
_refine_ls_number_restraints 0
_refine_ls_restrained_S_all 1.0794
_refine_ls_R_factor_all 0.0288
_refine_ls_R_factor_gt 0.0214
_refine_ls_shift/su_max 0.0003
_refine_ls_shift/su_mean 0.0000
_refine_ls_structure_factor_coef Fsqd
_refine_ls_weighting_details 'w=1/[\s^2^(Fo^2^)+(0.0177P)^2^] where P=(Fo^2^+2Fc^2^)/3'
_refine_ls_weighting_scheme calc
_refine_ls_wR_factor_gt 0.0454
_refine_ls_wR_factor_ref 0.0483
_reflns_Friedel_coverage 0.0
_reflns_limit_h_max 8
_reflns_limit_h_min -9
_reflns_limit_k_max 20
_reflns_limit_k_min 0
_reflns_limit_l_max 13
_reflns_limit_l_min -7
_reflns_number_gt 2456
_reflns_number_total 2975
_reflns_threshold_expression I>=2u(I)
_cod_data_source_file d0sc05526c2.cif
_cod_data_source_block thpp
_cod_depositor_comments
;Adding full bibliography for 1559792--1559798.cif.

 Adding full bibliography for 1559792--1559798.cif.
;
_cod_original_sg_symbol_Hall '-P 2ybc (x-z,y,z)'
_cod_database_code 1559797
_olex2_refinement_description
;
1. Others
 Sof(C00h)=Sof(H00k)=Sof(H00l)=Sof(C1)=Sof(H1b)=Sof(H1a)=1-FVAR(1)
 Sof(C00F)=Sof(H00g)=Sof(H00h)=Sof(C00G)=Sof(H00i)=Sof(H00j)=FVAR(1)
2.a Secondary CH2 refined with fixed occupancy and ADP/Uiso:
 C00h(H00k,H00l), C1(H1b,H1a)
;
_olex2_submission_special_instructions 'No special instructions were received'

loop_
_space_group_symop_id
_space_group_symop_operation_xyz
1 x,y,z
2 -x+1/2,y+1/2,-z+1/2
3 -x,-y,-z
4 x-1/2,-y-1/2,z-1/2

loop_
_atom_site_label
_atom_site_type_symbol
_atom_site_fract_x
_atom_site_fract_y
_atom_site_fract_z
_atom_site_U_iso_or_equiv
_atom_site_adp_type
_atom_site_occupancy
_atom_site_refinement_flags_posn
_atom_site_disorder_group
F001 F 0.16752(4) 0.57360(2) 0.26258(3) 0.02707(8) Uani 1.000000 . .
F002 F 0.13120(5) 0.68497(2) 0.48746(4) 0.02902(8) Uani 1.000000 . .
N003 N 0.22200(6) 0.56957(3) 0.62956(4) 0.02008(9) Uani 1.000000 . .
N004 N 0.36182(6) 0.33061(3) 0.57637(4) 0.02014(9) Uani 1.000000 . .
N005 N 0.30290(6) 0.45756(3) 0.78542(4) 0.02393(10) Uani 1.000000 . .
N006 N 0.25111(8) 0.36110(4) 0.18032(5) 0.03649(12) Uani 1.000000 . .
C007 C 0.30117(6) 0.41737(3) 0.54235(5) 0.01663(9) Uani 1.000000 . .
C008 C 0.26225(6) 0.45015(3) 0.40935(5) 0.01793(10) Uani 1.000000 . .
C009 C 0.18832(7) 0.59752(3) 0.50240(5) 0.01999(10) Uani 1.000000 . .
C00A C 0.20611(7) 0.54280(3) 0.39025(5) 0.01943(10) Uani 1.000000 . .
C00B C 0.27489(6) 0.48319(3) 0.65269(5) 0.01782(10) Uani 1.000000 . .
C00C C 0.26097(8) 0.39696(4) 0.28619(5) 0.02432(11) Uani 1.000000 . .
C00D C 0.39577(9) 0.26085(4) 0.47323(6) 0.02690(12) Uani 1.000000 . .
H00a H 0.2614(12) 0.2354(6) 0.4272(9) 0.053(2) Uani 1.000000 . .
H00b H 0.4839(11) 0.2892(5) 0.3912(8) 0.042(2) Uani 1.000000 . .
H00c H 0.4731(13) 0.2060(5) 0.5206(9) 0.056(2) Uani 1.000000 . .
C00E C 0.26827(10) 0.52381(4) 0.89396(6) 0.02819(12) Uani 1.000000 . .
H00d H 0.3635(13) 0.5828(5) 0.8859(9) 0.059(3) Uani 1.000000 . .
H00e H 0.1244(12) 0.5515(6) 0.8856(9) 0.059(2) Uani 1.000000 . .
H00f H 0.2912(14) 0.4918(6) 0.9914(9) 0.068(3) Uani 1.000000 . .
C00F C 0.3680(3) 0.36581(8) 0.82064(13) 0.0241(2) Uani 0.882(5) . 1
H00g H 0.5260(13) 0.3652(6) 0.8300(9) 0.047(3) Uani 0.882(5) . 1
H00h H 0.3132(19) 0.3470(6) 0.9204(9) 0.045(5) Uani 0.882(5) . 1
C00G C 0.3055(3) 0.29777(5) 0.71192(7) 0.0241(3) Uani 0.882(5) . 1
H00i H 0.1456(13) 0.2875(6) 0.7156(9) 0.043(2) Uani 0.882(5) . 1
H00j H 0.3785(13) 0.2322(9) 0.7305(9) 0.042(10) Uani 0.882(5) . 1
H1a H 0.157(2) 0.3463(6) 0.8178(10) 0.053(19) Uiso 0.118(5) . 2
C1 C 0.292(2) 0.3652(6) 0.8186(10) 0.0256(18) Uani 0.118(5) . 2
H1b H 0.343(2) 0.3559(6) 0.9108(10) 0.12(9) Uiso 0.118(5) . 2
H00l H 0.5424(17) 0.3129(3) 0.7348(5) 0.031(14) Uiso 0.118(5) . 2
H00k H 0.3724(17) 0.2417(3) 0.7315(5) 0.06(10) Uiso 0.118(5) . 2
C00h C 0.4050(17) 0.3057(3) 0.7173(5) 0.0192(16) Uani 0.118(5) . 2

loop_
_atom_site_aniso_label
_atom_site_aniso_U_11
_atom_site_aniso_U_22
_atom_site_aniso_U_33
_atom_site_aniso_U_12
_atom_site_aniso_U_13
_atom_site_aniso_U_23
F001 0.03339(17) 0.02795(17) 0.01982(16) -0.00015(12) -0.00249(12) 0.00687(12)
F002 0.03833(18) 0.01738(15) 0.03124(19) 0.00218(12) -0.00486(14) 0.00264(12)
N003 0.0235(2) 0.0173(2) 0.0194(2) 0.00034(14) -0.00134(16) -0.00071(16)
N004 0.0251(2) 0.01706(19) 0.0183(2) 0.00116(15) 0.00149(16) 0.00095(15)
N005 0.0344(2) 0.0217(2) 0.0156(2) 0.00328(17) -0.00098(17) -0.00015(16)
N006 0.0561(3) 0.0349(3) 0.0184(2) 0.0039(2) -0.0020(2) -0.0062(2)
C007 0.0176(2) 0.0166(2) 0.0157(2) -0.00141(16) 0.00092(17) 0.00054(17)
C008 0.0196(2) 0.0189(2) 0.0153(2) -0.00208(16) 0.00112(17) 0.00040(17)
C009 0.0225(2) 0.0164(2) 0.0209(3) -0.00085(17) -0.00185(18) 0.00160(18)
C00A 0.0216(2) 0.0192(2) 0.0174(2) -0.00188(17) -0.00075(18) 0.00268(18)
C00B 0.0200(2) 0.0176(2) 0.0158(2) -0.00071(16) 0.00033(17) -0.00034(17)
C00C 0.0318(3) 0.0252(3) 0.0159(2) -0.00003(19) 0.00068(19) -0.0011(2)
C00D 0.0367(3) 0.0200(3) 0.0241(3) 0.0038(2) 0.0011(2) -0.0029(2)
H00a 0.057(6) 0.053(6) 0.047(6) -0.010(4) -0.002(5) -0.020(4)
H00b 0.056(5) 0.039(5) 0.031(5) 0.004(4) 0.014(4) -0.002(4)
H00c 0.087(7) 0.034(5) 0.047(6) 0.025(4) -0.005(5) 0.007(4)
C00E 0.0391(3) 0.0280(3) 0.0174(3) 0.0038(2) -0.0008(2) -0.0033(2)
H00d 0.082(6) 0.031(5) 0.066(7) -0.025(5) 0.013(5) -0.017(4)
H00e 0.051(6) 0.068(6) 0.059(7) 0.019(5) 0.004(4) -0.010(5)
H00f 0.126(8) 0.050(6) 0.028(6) 0.027(6) -0.007(5) -0.004(5)
C00F 0.0315(6) 0.0233(3) 0.0175(3) 0.0035(5) -0.0001(5) 0.0037(2)
H00g 0.035(5) 0.052(6) 0.053(7) 0.004(4) -0.010(5) 0.001(5)
H00h 0.093(10) 0.029(6) 0.013(6) 0.010(5) 0.002(5) 0.010(4)
C00G 0.0325(8) 0.0198(3) 0.0200(3) 0.0002(3) 0.0029(3) 0.0039(2)
H00i 0.039(6) 0.048(6) 0.041(6) -0.011(4) 0.012(4) 0.003(5)
H00j 0.076(17) 0.013(7) 0.037(11) 0.001(5) 0.001(5) 0.000(4)
C1 0.033(5) 0.024(3) 0.020(3) 0.007(4) 0.006(4) 0.0047(19)
C00h 0.016(4) 0.019(2) 0.022(2) -0.0013(19) 0.0001(19) 0.0007(16)

loop_
_atom_type_symbol
_atom_type_scat_dispersion_real
_atom_type_scat_dispersion_imag
_atom_type_scat_Cromer_Mann_a1
_atom_type_scat_Cromer_Mann_a2
_atom_type_scat_Cromer_Mann_a3
_atom_type_scat_Cromer_Mann_a4
_atom_type_scat_Cromer_Mann_b1
_atom_type_scat_Cromer_Mann_b2
_atom_type_scat_Cromer_Mann_b3
_atom_type_scat_Cromer_Mann_b4
_atom_type_scat_Cromer_Mann_c
_atom_type_scat_source
_atom_type_scat_dispersion_source
H 0.00000 0.00000 0.49300 0.32291 0.14019 0.04081 10.51090 26.12570 3.14236 57.79970 0.0030380000826 'International Tables Volume C Table 6.1.1.4 (pp. 500-502)' custom
C 0.00211 0.00161 2.31000 1.02000 1.58860 0.86500 20.84390 10.20750 0.56870 51.65120 0.215599998832 'International Tables Volume C Table 6.1.1.4 (pp. 500-502)' custom
F 0.01364 0.01032 3.53920 2.64120 1.51700 1.02430 10.28250 4.29440 0.26150 26.14760 0.277599990368 'International Tables Volume C Table 6.1.1.4 (pp. 500-502)' custom
N 0.00411 0.00331 12.21260 3.13220 2.01250 1.16630 0.00570 9.89330 28.99750 0.58260 -11.5290002823 'International Tables Volume C Table 6.1.1.4 (pp. 500-502)' custom

loop_
_geom_angle_atom_site_label_1
_geom_angle_atom_site_label_2
_geom_angle_atom_site_label_3
_geom_angle
_geom_angle_site_symmetry_1
_geom_angle_site_symmetry_3
_geom_angle_publ_flag
C00B N003 C009 119.74(4) . . ?
C00D N004 C007 122.10(4) . . ?
C00G N004 C007 115.86(5) . . ?
C00G N004 C00D 116.23(5) . . ?
C00h N004 C007 121.33(18) . . ?
C00h N004 C00D 116.49(19) . . ?
C00h N004 C00G 27.8(4) . . ?
C00E N005 C00B 119.06(4) . . ?
C00F N005 C00B 121.30(6) . . ?
C00F N005 C00E 119.64(6) . . ?
C1 N005 C00B 118.8(4) . . ?
C1 N005 C00E 117.8(4) . . ?
C1 N005 C00F 21.3(5) . . ?
C008 C007 N004 126.28(4) . . ?
C00B C007 N004 118.11(4) . . ?
C00B C007 C008 115.60(4) . . ?
C00A C008 C007 119.69(4) . . ?
C00C C008 C007 126.05(5) . . ?
C00C C008 C00A 114.13(4) . . ?
N003 C009 F002 116.31(4) . . ?
C00A C009 F002 120.01(5) . . ?
C00A C009 N003 123.68(5) . . ?
C008 C00A F001 119.39(4) . . ?
C009 C00A F001 121.80(4) . . ?
C009 C00A C008 118.80(5) . . ?
N005 C00B N003 117.27(4) . . ?
C007 C00B N003 122.48(4) . . ?
C007 C00B N005 120.25(4) . . ?
C008 C00C N006 173.30(6) . . ?
H00a C00D N004 112.2(4) . . ?
H00b C00D N004 109.7(4) . . ?
H00b C00D H00a 108.0(6) . . ?
H00c C00D N004 108.2(4) . . ?
H00c C00D H00a 110.1(7) . . ?
H00c C00D H00b 108.6(6) . . ?
H00d C00E N005 111.6(4) . . ?
H00e C00E N005 110.7(5) . . ?
H00e C00E H00d 105.0(7) . . ?
H00f C00E N005 109.3(5) . . ?
H00f C00E H00d 109.0(7) . . ?
H00f C00E H00e 111.0(7) . . ?
H00g C00F N005 109.5(4) . . ?
H00h C00F N005 109.6(5) . . ?
H00h C00F H00g 106.4(8) . . ?
C00G C00F N005 110.76(10) . . ?
C00G C00F H00g 109.3(5) . . ?
C00G C00F H00h 111.2(6) . . ?
C00F C00G N004 109.88(11) . . ?
H00i C00G N004 110.3(5) . . ?
H00i C00G C00F 110.0(5) . . ?
H00j C00G N004 108.0(5) . . ?
H00j C00G C00F 109.2(5) . . ?
H00j C00G H00i 109.4(7) . . ?
H1a C1 N005 109.3(6) . . ?
H1b C1 N005 109.3(5) . . ?
H1b C1 H1a 107.94273350(2) . . ?
C00h C1 N005 111.7(7) . . ?
C00h C1 H1a 109.3(8) . . ?
C00h C1 H1b 109.3(6) . . ?
C1 C00h N004 111.4(7) . . ?
H00l C00h N004 109.3(5) . . ?
H00l C00h C1 109.3(9) . . ?
H00k C00h N004 109.3(3) . . ?
H00k C00h C1 109.3(6) . . ?
H00k C00h H00l 108.0 . . ?

loop_
_geom_bond_atom_site_label_1
_geom_bond_atom_site_label_2
_geom_bond_distance
_geom_bond_site_symmetry_2
_geom_bond_publ_flag
F001 C00A 1.3442(6) . ?
F002 C009 1.3418(5) . ?
N003 C009 1.3202(6) . ?
N003 C00B 1.3296(6) . ?
N004 C007 1.3716(6) . ?
N004 C00D 1.4492(7) . ?
N004 C00G 1.4594(8) . ?
N004 C00h 1.446(5) . ?
N005 C00B 1.3556(6) . ?
N005 C00E 1.4524(7) . ?
N005 C00F 1.4509(13) . ?
N005 C1 1.386(9) . ?
N006 C00C 1.1560(7) . ?
C007 C008 1.4022(7) . ?
C007 C00B 1.4523(7) . ?
C008 C00A 1.4167(7) . ?
C008 C00C 1.4267(7) . ?
C009 C00A 1.3578(7) . ?
C00D H00a 1.092(8) . ?
C00D H00b 1.091(7) . ?
C00D H00c 1.064(7) . ?
C00E H00d 1.087(8) . ?
C00E H00e 1.076(8) . ?
C00E H00f 1.066(9) . ?
C00F H00g 1.096(9) . ?
C00F H00h 1.081(10) . ?
C00F C00G 1.5093(17) . ?
C00G H00i 1.118(9) . ?
C00G H00j 1.095(13) . ?
H1a C1 0.9700 . ?
C1 H1b 0.9700 . ?
C1 C00h 1.534(12) . ?
H00l C00h 0.9700 . ?
H00k C00h 0.9700 . ?

loop_
_geom_torsion_atom_site_label_1
_geom_torsion_atom_site_label_2
_geom_torsion_atom_site_label_3
_geom_torsion_atom_site_label_4
_geom_torsion
_geom_torsion_site_symmetry_1
_geom_torsion_site_symmetry_2
_geom_torsion_site_symmetry_3
_geom_torsion_site_symmetry_4
_geom_torsion_publ_flag
F001 C00A C008 C007 -179.47(4) . . . . ?
F001 C00A C008 C00C -3.36(5) . . . . ?
F001 C00A C009 F002 -0.13(5) . . . . ?
F001 C00A C009 N003 178.96(4) . . . . ?
F002 C009 N003 C00B 178.50(4) . . . . ?
F002 C009 C00A C008 -178.52(4) . . . . ?
N003 C009 C00A C008 0.56(6) . . . . ?
N003 C00B N005 C00E 1.93(6) . . . . ?
N003 C00B N005 C00F -177.57(9) . . . . ?
N003 C00B N005 C1 158.0(6) . . . . ?
N003 C00B C007 N004 178.00(4) . . . . ?
N003 C00B C007 C008 -1.57(5) . . . . ?
N004 C007 C008 C00A -178.05(5) . . . . ?
N004 C007 C008 C00C 6.33(6) . . . . ?
N004 C007 C00B N005 -2.49(5) . . . . ?
N004 C00G C00F N005 51.22(10) . . . . ?
N004 C00h C1 N005 -47.2(6) . . . . ?
N005 C00B C007 C008 177.94(4) . . . . ?
C007 C008 C00A C009 -1.04(5) . . . . ?
